data_4131278
loop_
_publ_author_name
'Takaya, Jun'
'Iwasawa, Nobuharu'

_publ_section_title
;
 Synthesis, Structure, and Catalysis of Palladium Complexes Bearing a
 Group 13 Metalloligand: Remarkable Effect of an Aluminum-Metalloligand in
 Hydrosilylation of CO<sub>2</sub>.
;
_journal_issue 17
_journal_name_full 'Journal of the American Chemical Society'
_journal_page_first 6074
_journal_page_last 6077
_journal_paper_doi 10.1021/jacs.7b02553
_journal_volume 139
_journal_year 2017
_chemical_formula_sum 'C45 H47 Cl3 In N3 O3 P2 Pd S3'
_chemical_formula_weight 1163.54
_space_group_crystal_system monoclinic
_space_group_IT_number 14
_space_group_name_Hall '-P 2yab'
_space_group_name_H-M_alt 'P 1 21/a 1'
_atom_sites_solution_hydrogens geom
_audit_creation_method SHELXL-2014/7
_cell_angle_alpha 90
_cell_angle_beta 105.464(2)
_cell_angle_gamma 90
_cell_formula_units_Z 4
_cell_length_a 15.3700(3)
_cell_length_b 18.6633(4)
_cell_length_c 17.1449(3)
_cell_measurement_reflns_used 22766
_cell_measurement_temperature 123(2)
_cell_measurement_theta_max 31.1890
_cell_measurement_theta_min 2.5020
_cell_volume 4740.05(17)
_computing_structure_refinement 'SHELXL-2014/7 (Sheldrick, 2014)'
_diffrn_ambient_temperature 123(2)
_diffrn_measured_fraction_theta_full 0.999
_diffrn_measured_fraction_theta_max 0.999
_diffrn_measurement_device_type CCD
_diffrn_radiation_type MoK\a
_diffrn_radiation_wavelength 0.71073
_diffrn_reflns_av_R_equivalents 0.0589
_diffrn_reflns_av_unetI/netI 0.0402
_diffrn_reflns_Laue_measured_fraction_full 0.999
_diffrn_reflns_Laue_measured_fraction_max 0.999
_diffrn_reflns_limit_h_max 19
_diffrn_reflns_limit_h_min -19
_diffrn_reflns_limit_k_max 23
_diffrn_reflns_limit_k_min -24
_diffrn_reflns_limit_l_max 22
_diffrn_reflns_limit_l_min -22
_diffrn_reflns_number 57932
_diffrn_reflns_point_group_measured_fraction_full 0.999
_diffrn_reflns_point_group_measured_fraction_max 0.999
_diffrn_reflns_theta_full 25.242
_diffrn_reflns_theta_max 27.499
_diffrn_reflns_theta_min 2.182
_exptl_absorpt_coefficient_mu 1.278
_exptl_absorpt_correction_T_max 1.00000
_exptl_absorpt_correction_T_min 0.78050
_exptl_absorpt_correction_type multi-scan
_exptl_crystal_colour yellow
_exptl_crystal_density_diffrn 1.630
_exptl_crystal_description prism
_exptl_crystal_F_000 2344
_exptl_crystal_size_max 0.160
_exptl_crystal_size_mid 0.030
_exptl_crystal_size_min 0.020
_refine_diff_density_max 2.316
_refine_diff_density_min -1.263
_refine_diff_density_rms 0.128
_refine_ls_extinction_method none
_refine_ls_goodness_of_fit_ref 1.090
_refine_ls_hydrogen_treatment constr
_refine_ls_matrix_type full
_refine_ls_number_parameters 556
_refine_ls_number_reflns 10871
_refine_ls_number_restraints 0
_refine_ls_restrained_S_all 1.090
_refine_ls_R_factor_all 0.0640
_refine_ls_R_factor_gt 0.0469
_refine_ls_shift/su_max 0.001
_refine_ls_shift/su_mean 0.000
_refine_ls_structure_factor_coef Fsqd
_refine_ls_weighting_details 'w=1/[\s^2^(Fo^2^)+(0.1000P)^2^] where P=(Fo^2^+2Fc^2^)/3'
_refine_ls_weighting_scheme calc
_refine_ls_wR_factor_gt 0.1421
_refine_ls_wR_factor_ref 0.1540
_reflns_Friedel_coverage 0.000
_reflns_number_gt 8658
_reflns_number_total 10871
_reflns_threshold_expression 'I > 2\s(I)'
_cod_data_source_file ja7b02553_si_002.cif
_cod_data_source_block 3c_PInPPd
_cod_original_sg_symbol_H-M P21/a
_cod_database_code 4131278
_shelx_shelxl_version_number 2014/7
_shelx_space_group_comment
;
The symmetry employed for this shelxl refinement is uniquely defined
by the following loop, which should always be used as a source of
symmetry information in preference to the above space-group names.
They are only intended as comments.
;
_shelx_estimated_absorpt_t_min 0.822
_shelx_estimated_absorpt_t_max 0.975

loop_
_space_group_symop_operation_xyz
'x, y, z'
'-x+1/2, y+1/2, -z'
'-x, -y, -z'
'x-1/2, -y-1/2, z'

loop_
_atom_site_label
_atom_site_type_symbol
_atom_site_fract_x
_atom_site_fract_y
_atom_site_fract_z
_atom_site_U_iso_or_equiv
_atom_site_adp_type
_atom_site_occupancy
_atom_site_site_symmetry_order
_atom_site_calc_flag
_atom_site_refinement_flags_posn
_atom_site_refinement_flags_adp
Pd1 Pd 0.33205(2) 0.59192(2) 0.26041(2) 0.01815(10) Uani 1 1 d . .
In1 In 0.40638(2) 0.62020(2) 0.15226(2) 0.02458(11) Uani 1 1 d . .
Cl3 Cl 0.27264(7) 0.55878(6) 0.37302(6) 0.0290(2) Uani 1 1 d . .
Cl1 Cl 0.53017(8) 0.52510(6) 0.21877(6) 0.0296(2) Uani 1 1 d . .
Cl2 Cl 0.30756(7) 0.72124(7) 0.06955(7) 0.0325(3) Uani 1 1 d . .
P1 P 0.24939(7) 0.51867(6) 0.15775(6) 0.0213(2) Uani 1 1 d . .
P2 P 0.42780(7) 0.68595(6) 0.32097(6) 0.0178(2) Uani 1 1 d . .
N1 N 0.3472(2) 0.5486(2) 0.0510(2) 0.0233(8) Uani 1 1 d . .
N2 N 0.4837(2) 0.6342(2) 0.0607(2) 0.0220(7) Uani 1 1 d . .
N3 N 0.5102(2) 0.69944(19) 0.1997(2) 0.0211(7) Uani 1 1 d . .
C1 C 0.2789(3) 0.5084(3) 0.0591(3) 0.0268(9) Uani 1 1 d . .
C2 C 0.2371(4) 0.4632(3) -0.0028(3) 0.0440(14) Uani 1 1 d . .
H1 H 0.1884 0.4335 0.0015 0.053 Uiso 1 1 calc R U
C3 C 0.2681(4) 0.4621(4) -0.0723(3) 0.0562(18) Uani 1 1 d . .
H2 H 0.2400 0.4311 -0.1157 0.067 Uiso 1 1 calc R U
C4 C 0.3387(3) 0.5051(3) -0.0793(3) 0.0372(12) Uani 1 1 d . .
H3 H 0.3588 0.5049 -0.1271 0.045 Uiso 1 1 calc R U
C5 C 0.3791(3) 0.5484(3) -0.0146(2) 0.0259(9) Uani 1 1 d . .
C6 C 0.4555(3) 0.5988(2) -0.0103(3) 0.0249(9) Uani 1 1 d . .
C7 C 0.4965(3) 0.6127(3) -0.0717(3) 0.0310(11) Uani 1 1 d . .
H4 H 0.4769 0.5893 -0.1225 0.037 Uiso 1 1 calc R U
C8 C 0.5661(4) 0.6612(3) -0.0571(3) 0.0379(12) Uani 1 1 d . .
H5 H 0.5952 0.6708 -0.0984 0.046 Uiso 1 1 calc R U
C9 C 0.5954(3) 0.6969(3) 0.0171(3) 0.0303(10) Uani 1 1 d . .
H6 H 0.6439 0.7302 0.0269 0.036 Uiso 1 1 calc R U
C10 C 0.5506(3) 0.6817(2) 0.0760(3) 0.0238(9) Uani 1 1 d . .
C11 C 0.5687(3) 0.7171(2) 0.1575(2) 0.0212(8) Uani 1 1 d . .
C12 C 0.6374(3) 0.7655(2) 0.1896(2) 0.0213(8) Uani 1 1 d . .
H7 H 0.6804 0.7779 0.1611 0.026 Uiso 1 1 calc R U
C13 C 0.6413(3) 0.7950(2) 0.2643(3) 0.0235(9) Uani 1 1 d . .
H8 H 0.6867 0.8293 0.2870 0.028 Uiso 1 1 calc R U
C14 C 0.5792(3) 0.7750(2) 0.3071(2) 0.0211(8) Uani 1 1 d . .
H9 H 0.5825 0.7951 0.3587 0.025 Uiso 1 1 calc R U
C15 C 0.5133(3) 0.7255(2) 0.2730(2) 0.0190(8) Uani 1 1 d . .
C16 C 0.2404(3) 0.4241(2) 0.1788(2) 0.0239(9) Uani 1 1 d . .
C17 C 0.1612(3) 0.3851(2) 0.1526(3) 0.0315(10) Uani 1 1 d . .
H10 H 0.1067 0.4087 0.1259 0.038 Uiso 1 1 calc R U
C18 C 0.1612(4) 0.3117(3) 0.1651(3) 0.0392(12) Uani 1 1 d . .
H11 H 0.1065 0.2854 0.1479 0.047 Uiso 1 1 calc R U
C19 C 0.2400(4) 0.2772(3) 0.2024(3) 0.0382(12) Uani 1 1 d . .
H12 H 0.2396 0.2268 0.2099 0.046 Uiso 1 1 calc R U
C20 C 0.3197(3) 0.3144(3) 0.2291(3) 0.0332(11) Uani 1 1 d . .
H13 H 0.3738 0.2898 0.2550 0.040 Uiso 1 1 calc R U
C21 C 0.3206(3) 0.3887(3) 0.2181(3) 0.0296(10) Uani 1 1 d . .
H14 H 0.3751 0.4149 0.2370 0.036 Uiso 1 1 calc R U
C22 C 0.1348(3) 0.5516(2) 0.1271(2) 0.0225(9) Uani 1 1 d . .
C23 C 0.0796(3) 0.5429(2) 0.1793(3) 0.0276(9) Uani 1 1 d . .
H15 H 0.1004 0.5144 0.2266 0.033 Uiso 1 1 calc R U
C24 C -0.0043(3) 0.5744(3) 0.1639(3) 0.0341(11) Uani 1 1 d . .
H16 H -0.0416 0.5663 0.1992 0.041 Uiso 1 1 calc R U
C25 C -0.0336(3) 0.6178(3) 0.0971(3) 0.0387(12) Uani 1 1 d . .
H17 H -0.0905 0.6411 0.0873 0.046 Uiso 1 1 calc R U
C26 C 0.0194(4) 0.6275(3) 0.0445(3) 0.0403(12) Uani 1 1 d . .
H18 H -0.0016 0.6570 -0.0019 0.048 Uiso 1 1 calc R U
C27 C 0.1033(3) 0.5945(3) 0.0590(3) 0.0341(11) Uani 1 1 d . .
H19 H 0.1392 0.6013 0.0222 0.041 Uiso 1 1 calc R U
C28 C 0.5013(3) 0.6631(2) 0.4197(2) 0.0209(8) Uani 1 1 d . .
C29 C 0.5336(3) 0.7149(3) 0.4800(3) 0.0257(9) Uani 1 1 d . .
H20 H 0.5131 0.7630 0.4724 0.031 Uiso 1 1 calc R U
C30 C 0.5962(3) 0.6942(3) 0.5510(3) 0.0308(10) Uani 1 1 d . .
H21 H 0.6185 0.7286 0.5923 0.037 Uiso 1 1 calc R U
C31 C 0.6265(3) 0.6238(3) 0.5623(3) 0.0357(12) Uani 1 1 d . .
H22 H 0.6704 0.6107 0.6106 0.043 Uiso 1 1 calc R U
C32 C 0.5932(3) 0.5729(3) 0.5036(3) 0.0344(11) Uani 1 1 d . .
H23 H 0.6132 0.5246 0.5119 0.041 Uiso 1 1 calc R U
C33 C 0.5301(3) 0.5926(2) 0.4321(3) 0.0258(9) Uani 1 1 d . .
H24 H 0.5068 0.5576 0.3917 0.031 Uiso 1 1 calc R U
C34 C 0.3631(3) 0.7630(2) 0.3363(2) 0.0208(8) Uani 1 1 d . .
C35 C 0.3203(3) 0.7609(2) 0.3994(2) 0.0244(9) Uani 1 1 d . .
H25 H 0.3307 0.7215 0.4358 0.029 Uiso 1 1 calc R U
C36 C 0.2635(3) 0.8154(3) 0.4087(3) 0.0302(10) Uani 1 1 d . .
H26 H 0.2361 0.8140 0.4522 0.036 Uiso 1 1 calc R U
C37 C 0.2461(3) 0.8726(3) 0.3542(3) 0.0318(10) Uani 1 1 d . .
H27 H 0.2055 0.9095 0.3596 0.038 Uiso 1 1 calc R U
C38 C 0.2884(3) 0.8753(3) 0.2925(3) 0.0302(10) Uani 1 1 d . .
H28 H 0.2779 0.9147 0.2561 0.036 Uiso 1 1 calc R U
C39 C 0.3457(3) 0.8211(2) 0.2837(3) 0.0288(10) Uani 1 1 d . .
H29 H 0.3739 0.8234 0.2408 0.035 Uiso 1 1 calc R U
S1 S 0.09839(11) 0.59318(8) 0.48902(9) 0.0455(3) Uani 1 1 d . .
O1 O 0.0264(3) 0.6068(2) 0.5311(3) 0.0607(12) Uani 1 1 d . .
C40 C 0.1615(4) 0.5172(3) 0.5362(4) 0.0499(15) Uani 1 1 d . .
H30 H 0.1893 0.5277 0.5934 0.075 Uiso 1 1 calc R U
H31 H 0.2087 0.5062 0.5092 0.075 Uiso 1 1 calc R U
H32 H 0.1210 0.4759 0.5318 0.075 Uiso 1 1 calc R U
C41 C 0.0450(4) 0.5514(3) 0.3956(3) 0.0448(13) Uani 1 1 d . .
H33 H 0.0168 0.5065 0.4059 0.067 Uiso 1 1 calc R U
H34 H 0.0900 0.5411 0.3660 0.067 Uiso 1 1 calc R U
H35 H -0.0013 0.5834 0.3633 0.067 Uiso 1 1 calc R U
S2 S 0.62328(9) 0.33954(8) 0.31498(8) 0.0425(3) Uani 1 1 d . .
O2 O 0.5382(3) 0.3079(2) 0.2618(2) 0.0505(10) Uani 1 1 d . .
C42 C 0.6729(5) 0.2716(4) 0.3861(4) 0.0624(18) Uani 1 1 d . .
H36 H 0.6287 0.2550 0.4140 0.094 Uiso 1 1 calc R U
H37 H 0.7257 0.2912 0.4257 0.094 Uiso 1 1 calc R U
H38 H 0.6914 0.2313 0.3576 0.094 Uiso 1 1 calc R U
C43 C 0.5910(4) 0.3971(3) 0.3855(3) 0.0426(13) Uani 1 1 d . .
H39 H 0.5599 0.4392 0.3571 0.064 Uiso 1 1 calc R U
H40 H 0.6449 0.4123 0.4271 0.064 Uiso 1 1 calc R U
H41 H 0.5504 0.3712 0.4112 0.064 Uiso 1 1 calc R U
S3 S 0.88412(12) 0.38652(8) 0.25137(10) 0.0535(4) Uani 1 1 d . .
O3 O 0.8694(4) 0.4647(2) 0.2528(3) 0.0710(14) Uani 1 1 d . .
C44 C 1.0002(5) 0.3704(4) 0.2943(4) 0.0625(18) Uani 1 1 d . .
H42 H 1.0357 0.4012 0.2682 0.094 Uiso 1 1 calc R U
H43 H 1.0137 0.3200 0.2862 0.094 Uiso 1 1 calc R U
H44 H 1.0156 0.3809 0.3524 0.094 Uiso 1 1 calc R U
C45 C 0.8833(6) 0.3645(4) 0.1495(4) 0.081(3) Uani 1 1 d . .
H45 H 0.8210 0.3650 0.1153 0.122 Uiso 1 1 calc R U
H46 H 0.9091 0.3166 0.1483 0.122 Uiso 1 1 calc R U
H47 H 0.9192 0.3997 0.1293 0.122 Uiso 1 1 calc R U

loop_
_atom_site_aniso_label
_atom_site_aniso_U_11
_atom_site_aniso_U_22
_atom_site_aniso_U_33
_atom_site_aniso_U_23
_atom_site_aniso_U_13
_atom_site_aniso_U_12
Pd1 0.01882(17) 0.02270(19) 0.01485(16) -0.00209(11) 0.00782(12) -0.00188(12)
In1 0.02818(18) 0.0314(2) 0.01880(16) -0.00972(12) 0.01441(13) -0.01173(13)
Cl3 0.0284(5) 0.0383(6) 0.0239(5) 0.0110(4) 0.0136(4) 0.0063(5)
Cl1 0.0365(6) 0.0326(6) 0.0227(5) -0.0040(4) 0.0129(4) -0.0005(5)
Cl2 0.0284(6) 0.0402(7) 0.0316(6) 0.0013(5) 0.0128(5) 0.0003(5)
P1 0.0208(5) 0.0282(6) 0.0167(5) -0.0039(4) 0.0082(4) -0.0052(4)
P2 0.0198(5) 0.0214(5) 0.0136(5) -0.0020(4) 0.0071(4) -0.0008(4)
N1 0.0279(19) 0.028(2) 0.0151(16) -0.0049(14) 0.0083(14) -0.0060(15)
N2 0.0219(17) 0.030(2) 0.0175(17) -0.0034(14) 0.0103(14) -0.0036(15)
N3 0.0259(18) 0.0233(18) 0.0170(16) -0.0032(14) 0.0108(14) -0.0031(15)
C1 0.025(2) 0.036(3) 0.022(2) -0.0064(18) 0.0096(17) -0.0045(19)
C2 0.042(3) 0.065(4) 0.029(2) -0.022(2) 0.018(2) -0.030(3)
C3 0.058(4) 0.090(5) 0.029(3) -0.033(3) 0.026(3) -0.044(3)
C4 0.036(3) 0.055(3) 0.024(2) -0.015(2) 0.015(2) -0.015(2)
C5 0.027(2) 0.036(3) 0.0167(19) -0.0072(17) 0.0102(17) -0.0022(19)
C6 0.031(2) 0.027(2) 0.020(2) -0.0035(17) 0.0128(18) -0.0028(18)
C7 0.044(3) 0.037(3) 0.017(2) -0.0101(18) 0.017(2) -0.010(2)
C8 0.056(3) 0.039(3) 0.029(2) -0.009(2) 0.031(2) -0.016(2)
C9 0.041(3) 0.027(2) 0.030(2) -0.0070(19) 0.022(2) -0.009(2)
C10 0.030(2) 0.022(2) 0.022(2) -0.0046(17) 0.0117(18) -0.0040(18)
C11 0.026(2) 0.020(2) 0.021(2) -0.0014(16) 0.0127(17) 0.0015(17)
C12 0.0202(19) 0.021(2) 0.025(2) 0.0028(16) 0.0102(17) 0.0002(16)
C13 0.022(2) 0.027(2) 0.022(2) 0.0020(17) 0.0063(17) -0.0036(17)
C14 0.022(2) 0.022(2) 0.0192(19) -0.0016(16) 0.0052(16) -0.0001(17)
C15 0.0180(19) 0.024(2) 0.0150(18) -0.0010(15) 0.0048(15) 0.0047(16)
C16 0.028(2) 0.029(2) 0.0177(19) -0.0040(17) 0.0110(17) -0.0028(18)
C17 0.029(2) 0.028(2) 0.039(3) -0.003(2) 0.011(2) -0.0033(19)
C18 0.039(3) 0.030(3) 0.051(3) -0.009(2) 0.016(2) -0.004(2)
C19 0.058(3) 0.028(3) 0.035(3) 0.000(2) 0.023(2) 0.003(2)
C20 0.041(3) 0.038(3) 0.024(2) 0.004(2) 0.014(2) 0.010(2)
C21 0.034(3) 0.037(3) 0.019(2) -0.0014(18) 0.0084(19) -0.002(2)
C22 0.023(2) 0.026(2) 0.0188(19) -0.0021(16) 0.0061(16) -0.0069(17)
C23 0.028(2) 0.027(2) 0.030(2) -0.0023(18) 0.0109(19) -0.0048(18)
C24 0.027(2) 0.032(3) 0.047(3) -0.009(2) 0.015(2) -0.004(2)
C25 0.020(2) 0.039(3) 0.050(3) -0.015(2) -0.003(2) -0.005(2)
C26 0.038(3) 0.039(3) 0.033(3) -0.002(2) -0.009(2) -0.001(2)
C27 0.038(3) 0.036(3) 0.027(2) -0.001(2) 0.006(2) -0.006(2)
C28 0.0194(19) 0.029(2) 0.0155(18) -0.0010(16) 0.0064(15) -0.0033(17)
C29 0.027(2) 0.032(2) 0.021(2) -0.0012(17) 0.0103(17) -0.0060(18)
C30 0.028(2) 0.049(3) 0.0140(19) -0.0055(19) 0.0043(17) -0.012(2)
C31 0.026(2) 0.061(4) 0.019(2) 0.004(2) 0.0043(18) 0.002(2)
C32 0.038(3) 0.041(3) 0.026(2) 0.008(2) 0.011(2) 0.014(2)
C33 0.031(2) 0.029(2) 0.017(2) -0.0022(17) 0.0063(18) 0.0021(19)
C34 0.0191(19) 0.024(2) 0.0196(19) -0.0038(16) 0.0058(16) -0.0027(16)
C35 0.031(2) 0.026(2) 0.021(2) -0.0022(17) 0.0145(18) -0.0008(18)
C36 0.028(2) 0.036(3) 0.029(2) -0.009(2) 0.0115(19) 0.002(2)
C37 0.033(2) 0.029(3) 0.036(3) -0.009(2) 0.013(2) 0.006(2)
C38 0.030(2) 0.029(2) 0.033(2) 0.0056(19) 0.010(2) 0.0042(19)
C39 0.032(2) 0.028(2) 0.030(2) 0.0002(19) 0.0143(19) 0.0016(19)
S1 0.0523(9) 0.0432(8) 0.0427(8) 0.0053(6) 0.0157(7) 0.0049(7)
O1 0.068(3) 0.056(3) 0.067(3) 0.009(2) 0.032(2) 0.009(2)
C40 0.051(3) 0.049(4) 0.054(4) 0.016(3) 0.022(3) 0.012(3)
C41 0.040(3) 0.056(4) 0.042(3) 0.008(3) 0.017(2) 0.002(3)
S2 0.0428(7) 0.0516(8) 0.0369(7) 0.0010(6) 0.0169(6) 0.0045(6)
O2 0.053(2) 0.051(2) 0.041(2) -0.0039(18) 0.0022(18) 0.0047(19)
C42 0.065(4) 0.079(5) 0.039(3) -0.001(3) 0.007(3) 0.029(4)
C43 0.052(3) 0.040(3) 0.039(3) -0.002(2) 0.019(3) 0.006(3)
S3 0.0730(11) 0.0429(9) 0.0535(9) -0.0044(7) 0.0321(8) -0.0083(7)
O3 0.092(4) 0.049(3) 0.076(3) -0.006(2) 0.029(3) 0.008(3)
C44 0.082(5) 0.052(4) 0.065(4) -0.008(3) 0.040(4) -0.001(3)
C45 0.126(7) 0.075(5) 0.058(5) -0.006(4) 0.051(5) -0.027(5)

loop_
_atom_type_symbol
_atom_type_description
_atom_type_scat_dispersion_real
_atom_type_scat_dispersion_imag
_atom_type_scat_source
C C 0.0033 0.0016 'International Tables Vol C Tables 4.2.6.8 and 6.1.1.4'
H H 0.0000 0.0000 'International Tables Vol C Tables 4.2.6.8 and 6.1.1.4'
Cl Cl 0.1484 0.1585 'International Tables Vol C Tables 4.2.6.8 and 6.1.1.4'
In In -0.7276 1.3100 'International Tables Vol C Tables 4.2.6.8 and 6.1.1.4'
N N 0.0061 0.0033 'International Tables Vol C Tables 4.2.6.8 and 6.1.1.4'
O O 0.0106 0.0060 'International Tables Vol C Tables 4.2.6.8 and 6.1.1.4'
P P 0.1023 0.0942 'International Tables Vol C Tables 4.2.6.8 and 6.1.1.4'
Pd Pd -0.9988 1.0072 'International Tables Vol C Tables 4.2.6.8 and 6.1.1.4'
S S 0.1246 0.1234 'International Tables Vol C Tables 4.2.6.8 and 6.1.1.4'

loop_
_geom_angle_atom_site_label_1
_geom_angle_atom_site_label_2
_geom_angle_atom_site_label_3
_geom_angle
P1 Pd1 P2 158.06(4)
P1 Pd1 Cl3 101.96(4)
P2 Pd1 Cl3 99.40(4)
P1 Pd1 In1 80.01(3)
P2 Pd1 In1 79.17(3)
Cl3 Pd1 In1 174.55(3)
N3 In1 N1 145.41(13)
N3 In1 N2 72.94(13)
N1 In1 N2 72.47(13)
N3 In1 Pd1 107.70(9)
N1 In1 Pd1 106.63(9)
N2 In1 Pd1 173.04(10)
N3 In1 Cl2 88.53(10)
N1 In1 Cl2 87.19(10)
N2 In1 Cl2 82.77(10)
Pd1 In1 Cl2 104.13(3)
N3 In1 Cl1 85.57(10)
N1 In1 Cl1 91.82(10)
N2 In1 Cl1 85.63(10)
Pd1 In1 Cl1 87.50(3)
Cl2 In1 Cl1 168.12(4)
C22 P1 C16 105.6(2)
C22 P1 C1 102.99(19)
C16 P1 C1 97.5(2)
C22 P1 Pd1 108.30(14)
C16 P1 Pd1 118.51(14)
C1 P1 Pd1 121.94(14)
C34 P2 C28 106.32(19)
C34 P2 C15 103.17(19)
C28 P2 C15 99.58(18)
C34 P2 Pd1 110.76(13)
C28 P2 Pd1 113.40(14)
C15 P2 Pd1 122.00(13)
C1 N1 C5 124.2(4)
C1 N1 In1 115.8(3)
C5 N1 In1 120.0(3)
C10 N2 C6 123.4(4)
C10 N2 In1 118.0(3)
C6 N2 In1 118.4(3)
C15 N3 C11 123.9(4)
C15 N3 In1 116.1(3)
C11 N3 In1 119.9(3)
N1 C1 C2 119.1(4)
N1 C1 P1 115.2(3)
C2 C1 P1 125.8(4)
C1 C2 C3 118.3(5)
C1 C2 H1 120.9
C3 C2 H1 120.9
C4 C3 C2 121.3(5)
C4 C3 H2 119.4
C2 C3 H2 119.4
C5 C4 C3 117.9(4)
C5 C4 H3 121.0
C3 C4 H3 121.0
N1 C5 C4 119.2(4)
N1 C5 C6 114.5(4)
C4 C5 C6 126.2(4)
N2 C6 C7 119.4(4)
N2 C6 C5 114.4(4)
C7 C6 C5 126.2(4)
C8 C7 C6 118.3(4)
C8 C7 H4 120.8
C6 C7 H4 120.8
C7 C8 C9 121.7(4)
C7 C8 H5 119.1
C9 C8 H5 119.1
C10 C9 C8 117.4(4)
C10 C9 H6 121.3
C8 C9 H6 121.3
N2 C10 C9 119.8(4)
N2 C10 C11 114.8(4)
C9 C10 C11 125.4(4)
N3 C11 C12 119.8(4)
N3 C11 C10 114.2(4)
C12 C11 C10 126.1(4)
C13 C12 C11 118.0(4)
C13 C12 H7 121.0
C11 C12 H7 121.0
C12 C13 C14 120.8(4)
C12 C13 H8 119.6
C14 C13 H8 119.6
C15 C14 C13 118.8(4)
C15 C14 H9 120.6
C13 C14 H9 120.6
N3 C15 C14 118.7(4)
N3 C15 P2 114.5(3)
C14 C15 P2 126.7(3)
C17 C16 C21 119.3(4)
C17 C16 P1 123.6(4)
C21 C16 P1 116.8(3)
C18 C17 C16 120.4(5)
C18 C17 H10 119.8
C16 C17 H10 119.8
C19 C18 C17 120.0(5)
C19 C18 H11 120.0
C17 C18 H11 120.0
C18 C19 C20 121.0(5)
C18 C19 H12 119.5
C20 C19 H12 119.5
C19 C20 C21 119.6(5)
C19 C20 H13 120.2
C21 C20 H13 120.2
C20 C21 C16 119.6(5)
C20 C21 H14 120.2
C16 C21 H14 120.2
C27 C22 C23 118.0(4)
C27 C22 P1 122.2(3)
C23 C22 P1 119.1(3)
C24 C23 C22 121.6(4)
C24 C23 H15 119.2
C22 C23 H15 119.2
C25 C24 C23 119.6(5)
C25 C24 H16 120.2
C23 C24 H16 120.2
C24 C25 C26 120.1(5)
C24 C25 H17 119.9
C26 C25 H17 119.9
C25 C26 C27 120.4(5)
C25 C26 H18 119.8
C27 C26 H18 119.8
C26 C27 C22 120.2(5)
C26 C27 H19 119.9
C22 C27 H19 119.9
C33 C28 C29 120.3(4)
C33 C28 P2 117.4(3)
C29 C28 P2 122.2(3)
C30 C29 C28 118.6(4)
C30 C29 H20 120.7
C28 C29 H20 120.7
C29 C30 C31 120.9(4)
C29 C30 H21 119.6
C31 C30 H21 119.6
C32 C31 C30 120.2(4)
C32 C31 H22 119.9
C30 C31 H22 119.9
C31 C32 C33 119.7(5)
C31 C32 H23 120.1
C33 C32 H23 120.1
C28 C33 C32 120.2(4)
C28 C33 H24 119.9
C32 C33 H24 119.9
C39 C34 C35 118.1(4)
C39 C34 P2 123.0(3)
C35 C34 P2 118.5(3)
C36 C35 C34 120.6(4)
C36 C35 H25 119.7
C34 C35 H25 119.7
C35 C36 C37 120.1(4)
C35 C36 H26 120.0
C37 C36 H26 120.0
C38 C37 C36 119.6(4)
C38 C37 H27 120.2
C36 C37 H27 120.2
C39 C38 C37 120.2(4)
C39 C38 H28 119.9
C37 C38 H28 119.9
C38 C39 C34 121.4(4)
C38 C39 H29 119.3
C34 C39 H29 119.3
O1 S1 C41 106.6(3)
O1 S1 C40 107.4(3)
C41 S1 C40 97.1(3)
S1 C40 H30 109.5
S1 C40 H31 109.5
H30 C40 H31 109.5
S1 C40 H32 109.5
H30 C40 H32 109.5
H31 C40 H32 109.5
S1 C41 H33 109.5
S1 C41 H34 109.5
H33 C41 H34 109.5
S1 C41 H35 109.5
H33 C41 H35 109.5
H34 C41 H35 109.5
O2 S2 C42 106.2(3)
O2 S2 C43 107.1(3)
C42 S2 C43 96.3(3)
S2 C42 H36 109.5
S2 C42 H37 109.5
H36 C42 H37 109.5
S2 C42 H38 109.5
H36 C42 H38 109.5
H37 C42 H38 109.5
S2 C43 H39 109.5
S2 C43 H40 109.5
H39 C43 H40 109.5
S2 C43 H41 109.5
H39 C43 H41 109.5
H40 C43 H41 109.5
O3 S3 C44 107.7(3)
O3 S3 C45 106.4(4)
C44 S3 C45 96.4(4)
S3 C44 H42 109.5
S3 C44 H43 109.5
H42 C44 H43 109.5
S3 C44 H44 109.5
H42 C44 H44 109.5
H43 C44 H44 109.5
S3 C45 H45 109.5
S3 C45 H46 109.5
H45 C45 H46 109.5
S3 C45 H47 109.5
H45 C45 H47 109.5
H46 C45 H47 109.5

loop_
_geom_bond_atom_site_label_1
_geom_bond_atom_site_label_2
_geom_bond_distance
Pd1 P1 2.3213(11)
Pd1 P2 2.3471(11)
Pd1 Cl3 2.4256(10)
Pd1 In1 2.4802(4)
In1 N3 2.168(3)
In1 N1 2.187(3)
In1 N2 2.223(3)
In1 Cl2 2.5932(12)
In1 Cl1 2.6295(12)
P1 C22 1.806(4)
P1 C16 1.813(5)
P1 C1 1.873(4)
P2 C34 1.807(4)
P2 C28 1.818(4)
P2 C15 1.877(4)
N1 C1 1.327(6)
N1 C5 1.342(5)
N2 C10 1.330(5)
N2 C6 1.350(5)
N3 C15 1.336(5)
N3 C11 1.338(5)
C1 C2 1.375(6)
C2 C3 1.396(7)
C2 H1 0.9500
C3 C4 1.380(7)
C3 H2 0.9500
C4 C5 1.378(6)
C4 H3 0.9500
C5 C6 1.491(6)
C6 C7 1.388(6)
C7 C8 1.372(7)
C7 H4 0.9500
C8 C9 1.399(6)
C8 H5 0.9500
C9 C10 1.395(6)
C9 H6 0.9500
C10 C11 1.503(6)
C11 C12 1.386(6)
C12 C13 1.381(6)
C12 H7 0.9500
C13 C14 1.401(6)
C13 H8 0.9500
C14 C15 1.381(6)
C14 H9 0.9500
C16 C17 1.387(6)
C16 C21 1.402(6)
C17 C18 1.385(7)
C17 H10 0.9500
C18 C19 1.371(7)
C18 H11 0.9500
C19 C20 1.376(7)
C19 H12 0.9500
C20 C21 1.400(7)
C20 H13 0.9500
C21 H14 0.9500
C22 C27 1.393(6)
C22 C23 1.397(6)
C23 C24 1.377(7)
C23 H15 0.9500
C24 C25 1.376(8)
C24 H16 0.9500
C25 C26 1.379(8)
C25 H17 0.9500
C26 C27 1.390(7)
C26 H18 0.9500
C27 H19 0.9500
C28 C33 1.386(6)
C28 C29 1.406(6)
C29 C30 1.390(6)
C29 H20 0.9500
C30 C31 1.390(7)
C30 H21 0.9500
C31 C32 1.378(7)
C31 H22 0.9500
C32 C33 1.395(6)
C32 H23 0.9500
C33 H24 0.9500
C34 C39 1.391(6)
C34 C35 1.407(5)
C35 C36 1.378(6)
C35 H25 0.9500
C36 C37 1.396(7)
C36 H26 0.9500
C37 C38 1.383(7)
C37 H27 0.9500
C38 C39 1.375(6)
C38 H28 0.9500
C39 H29 0.9500
S1 O1 1.494(5)
S1 C41 1.774(6)
S1 C40 1.786(6)
C40 H30 0.9800
C40 H31 0.9800
C40 H32 0.9800
C41 H33 0.9800
C41 H34 0.9800
C41 H35 0.9800
S2 O2 1.502(4)
S2 C42 1.783(6)
S2 C43 1.784(5)
C42 H36 0.9800
C42 H37 0.9800
C42 H38 0.9800
C43 H39 0.9800
C43 H40 0.9800
C43 H41 0.9800
S3 O3 1.478(5)
S3 C44 1.765(7)
S3 C45 1.790(7)
C44 H42 0.9800
C44 H43 0.9800
C44 H44 0.9800
C45 H45 0.9800
C45 H46 0.9800
C45 H47 0.9800

loop_
_geom_torsion_atom_site_label_1
_geom_torsion_atom_site_label_2
_geom_torsion_atom_site_label_3
_geom_torsion_atom_site_label_4
_geom_torsion
C5 N1 C1 C2 0.0(8)
In1 N1 C1 C2 178.6(4)
C5 N1 C1 P1 179.2(4)
In1 N1 C1 P1 -2.1(4)
C22 P1 C1 N1 118.3(4)
C16 P1 C1 N1 -133.7(4)
Pd1 P1 C1 N1 -3.3(4)
C22 P1 C1 C2 -62.4(5)
C16 P1 C1 C2 45.5(5)
Pd1 P1 C1 C2 176.0(4)
N1 C1 C2 C3 -0.5(9)
P1 C1 C2 C3 -179.7(5)
C1 C2 C3 C4 -0.1(10)
C2 C3 C4 C5 1.3(10)
C1 N1 C5 C4 1.3(7)
In1 N1 C5 C4 -177.4(4)
C1 N1 C5 C6 179.2(4)
In1 N1 C5 C6 0.6(5)
C3 C4 C5 N1 -1.8(8)
C3 C4 C5 C6 -179.6(5)
C10 N2 C6 C7 -0.9(7)
In1 N2 C6 C7 173.0(3)
C10 N2 C6 C5 -179.6(4)
In1 N2 C6 C5 -5.7(5)
N1 C5 C6 N2 3.3(6)
C4 C5 C6 N2 -178.8(5)
N1 C5 C6 C7 -175.2(5)
C4 C5 C6 C7 2.6(8)
N2 C6 C7 C8 1.3(7)
C5 C6 C7 C8 179.8(5)
C6 C7 C8 C9 -0.7(8)
C7 C8 C9 C10 -0.4(8)
C6 N2 C10 C9 -0.2(7)
In1 N2 C10 C9 -174.1(3)
C6 N2 C10 C11 177.5(4)
In1 N2 C10 C11 3.6(5)
C8 C9 C10 N2 0.9(7)
C8 C9 C10 C11 -176.7(5)
C15 N3 C11 C12 -0.3(6)
In1 N3 C11 C12 -177.2(3)
C15 N3 C11 C10 -179.1(4)
In1 N3 C11 C10 4.0(5)
N2 C10 C11 N3 -4.9(6)
C9 C10 C11 N3 172.7(4)
N2 C10 C11 C12 176.4(4)
C9 C10 C11 C12 -6.0(7)
N3 C11 C12 C13 -1.4(6)
C10 C11 C12 C13 177.3(4)
C11 C12 C13 C14 1.8(6)
C12 C13 C14 C15 -0.6(6)
C11 N3 C15 C14 1.6(6)
In1 N3 C15 C14 178.6(3)
C11 N3 C15 P2 -175.6(3)
In1 N3 C15 P2 1.4(4)
C13 C14 C15 N3 -1.1(6)
C13 C14 C15 P2 175.7(3)
C34 P2 C15 N3 -120.4(3)
C28 P2 C15 N3 130.2(3)
Pd1 P2 C15 N3 4.7(4)
C34 P2 C15 C14 62.6(4)
C28 P2 C15 C14 -46.8(4)
Pd1 P2 C15 C14 -172.3(3)
C22 P1 C16 C17 16.8(4)
C1 P1 C16 C17 -89.0(4)
Pd1 P1 C16 C17 138.3(3)
C22 P1 C16 C21 -168.6(3)
C1 P1 C16 C21 85.7(3)
Pd1 P1 C16 C21 -47.0(4)
C21 C16 C17 C18 0.1(7)
P1 C16 C17 C18 174.6(4)
C16 C17 C18 C19 -1.1(8)
C17 C18 C19 C20 1.2(8)
C18 C19 C20 C21 -0.1(7)
C19 C20 C21 C16 -0.9(7)
C17 C16 C21 C20 1.0(6)
P1 C16 C21 C20 -173.9(3)
C16 P1 C22 C27 -133.0(4)
C1 P1 C22 C27 -31.3(4)
Pd1 P1 C22 C27 99.1(4)
C16 P1 C22 C23 56.6(4)
C1 P1 C22 C23 158.3(4)
Pd1 P1 C22 C23 -71.3(4)
C27 C22 C23 C24 1.1(7)
P1 C22 C23 C24 171.9(4)
C22 C23 C24 C25 -2.4(7)
C23 C24 C25 C26 2.2(7)
C24 C25 C26 C27 -0.9(8)
C25 C26 C27 C22 -0.4(7)
C23 C22 C27 C26 0.3(7)
P1 C22 C27 C26 -170.2(4)
C34 P2 C28 C33 154.5(3)
C15 P2 C28 C33 -98.7(3)
Pd1 P2 C28 C33 32.5(4)
C34 P2 C28 C29 -29.9(4)
C15 P2 C28 C29 77.0(4)
Pd1 P2 C28 C29 -151.9(3)
C33 C28 C29 C30 1.5(6)
P2 C28 C29 C30 -174.0(3)
C28 C29 C30 C31 0.1(6)
C29 C30 C31 C32 -1.5(7)
C30 C31 C32 C33 1.2(7)
C29 C28 C33 C32 -1.7(7)
P2 C28 C33 C32 174.0(3)
C31 C32 C33 C28 0.4(7)
C28 P2 C34 C39 138.0(4)
C15 P2 C34 C39 33.8(4)
Pd1 P2 C34 C39 -98.4(4)
C28 P2 C34 C35 -48.9(4)
C15 P2 C34 C35 -153.2(3)
Pd1 P2 C34 C35 74.7(3)
C39 C34 C35 C36 -0.5(6)
P2 C34 C35 C36 -173.9(3)
C34 C35 C36 C37 1.5(7)
C35 C36 C37 C38 -2.0(7)
C36 C37 C38 C39 1.5(7)
C37 C38 C39 C34 -0.5(7)
C35 C34 C39 C38 0.0(7)
P2 C34 C39 C38 173.1(4)
